data_4002864
loop_
_publ_author_name
'Yu, Muxin'
'Chen, Lian'
'Jiang, Feilong'
'Zhou, Kang'
'Liu, Caiping'
'Sun, Cai'
'Li, Xingjun'
'Yang, Yan'
'Hong, Maochun'

_publ_section_title
;
 Cation-Induced Strategy toward an Hourglass-Shaped Cu6I7-- Cluster and
 Its Color-Tunable Luminescence
;
_journal_issue 19
_journal_name_full 'Chemistry of Materials'
_journal_page_first 8093
_journal_paper_doi 10.1021/acs.chemmater.7b01790
_journal_volume 29
_journal_year 2017
_chemical_formula_sum 'C30 H30 Cu6 I7 K N12 O2 P2'
_chemical_formula_weight 1961.24
_chemical_name_systematic
; 
 ? 
;
_space_group_IT_number 167
_symmetry_cell_setting trigonal
_symmetry_space_group_name_Hall '-R 3 2"c'
_symmetry_space_group_name_H-M 'R -3 c :H'
_atom_sites_solution_hydrogens geom
_atom_sites_solution_primary direct
_atom_sites_solution_secondary difmap
_audit_creation_method SHELXL-97
_cell_angle_alpha 90.00
_cell_angle_beta 90.00
_cell_angle_gamma 120.00
_cell_formula_units_Z 6
_cell_length_a 14.3646(8)
_cell_length_b 14.3646(8)
_cell_length_c 49.201(3)
_cell_measurement_reflns_used 4827
_cell_measurement_temperature 100.01(17)
_cell_measurement_theta_max 73.0820
_cell_measurement_theta_min 3.9420
_cell_volume 8792.1(9)
_computing_structure_refinement 'SHELXL-97 (Sheldrick, 1997)'
_computing_structure_solution 'SHELXS-97 (Sheldrick, 1990)'
_diffrn_ambient_temperature 100.01(17)
_diffrn_measured_fraction_theta_full 0.988
_diffrn_measured_fraction_theta_max 0.988
_diffrn_measurement_device_type 'SuperNova, Dual, Cu at zero, Atlas'
_diffrn_measurement_method '\w scans'
_diffrn_radiation_monochromator graphite
_diffrn_radiation_source 'fine-focus sealed tube'
_diffrn_radiation_type CuK\a
_diffrn_radiation_wavelength 1.54184
_diffrn_reflns_av_R_equivalents 0.0784
_diffrn_reflns_av_sigmaI/netI 0.0446
_diffrn_reflns_limit_h_max 15
_diffrn_reflns_limit_h_min -17
_diffrn_reflns_limit_k_max 17
_diffrn_reflns_limit_k_min -17
_diffrn_reflns_limit_l_max 42
_diffrn_reflns_limit_l_min -61
_diffrn_reflns_number 10954
_diffrn_reflns_theta_full 73.97
_diffrn_reflns_theta_max 73.97
_diffrn_reflns_theta_min 3.98
_diffrn_standards_decay_% none
_exptl_absorpt_coefficient_mu 32.776
_exptl_absorpt_correction_T_max 1.00000
_exptl_absorpt_correction_T_min 0.55748
_exptl_absorpt_correction_type multi-scan
_exptl_absorpt_process_details
;
CrysAlisPro, Agilent Technologies,
Version 1.171.37.35 (release 13-08-2014 CrysAlis171 .NET)
(compiled Aug 13 2014,18:06:01)
Empirical absorption correction using spherical harmonics,
 implemented in SCALE3 ABSPACK scaling algorithm.
;
_exptl_crystal_colour colorless
_exptl_crystal_density_diffrn 2.222
_exptl_crystal_density_meas 2.222
_exptl_crystal_density_method 'not measured'
_exptl_crystal_description block
_exptl_crystal_F_000 5424
_exptl_crystal_size_max 0.3
_exptl_crystal_size_mid 0.2
_exptl_crystal_size_min 0.1
_refine_diff_density_max 1.673
_refine_diff_density_min -1.243
_refine_diff_density_rms 0.246
_refine_ls_extinction_method none
_refine_ls_goodness_of_fit_ref 1.104
_refine_ls_hydrogen_treatment mixed
_refine_ls_matrix_type full
_refine_ls_number_parameters 93
_refine_ls_number_reflns 1968
_refine_ls_number_restraints 0
_refine_ls_restrained_S_all 1.104
_refine_ls_R_factor_all 0.0560
_refine_ls_R_factor_gt 0.0471
_refine_ls_shift/su_max 0.001
_refine_ls_shift/su_mean 0.000
_refine_ls_structure_factor_coef Fsqd
_refine_ls_weighting_details 'calc w=1/[\s^2^(Fo^2^)+(0.0844P)^2^+100.8530P] where P=(Fo^2^+2Fc^2^)/3'
_refine_ls_weighting_scheme calc
_refine_ls_wR_factor_gt 0.1344
_refine_ls_wR_factor_ref 0.1413
_reflns_number_gt 1663
_reflns_number_total 1968
_reflns_threshold_expression >2sigma(I)
_cod_data_source_file cm7b01790_si_003.cif
_cod_data_source_block 1-K
_cod_depositor_comments 'Adding full bibliography for 4002860--4002865.cif.'
_cod_original_sg_symbol_H-M R-3c
_cod_database_code 4002864

loop_
_symmetry_equiv_pos_as_xyz
'x, y, z'
'-y, x-y, z'
'-x+y, -x, z'
'x-y, -y, -z+1/2'
'-x, -x+y, -z+1/2'
'y, x, -z+1/2'
'x+2/3, y+1/3, z+1/3'
'-y+2/3, x-y+1/3, z+1/3'
'-x+y+2/3, -x+1/3, z+1/3'
'x-y+2/3, -y+1/3, -z+5/6'
'-x+2/3, -x+y+1/3, -z+5/6'
'y+2/3, x+1/3, -z+5/6'
'x+1/3, y+2/3, z+2/3'
'-y+1/3, x-y+2/3, z+2/3'
'-x+y+1/3, -x+2/3, z+2/3'
'x-y+1/3, -y+2/3, -z+7/6'
'-x+1/3, -x+y+2/3, -z+7/6'
'y+1/3, x+2/3, -z+7/6'
'-x, -y, -z'
'y, -x+y, -z'
'x-y, x, -z'
'-x+y, y, z-1/2'
'x, x-y, z-1/2'
'-y, -x, z-1/2'
'-x+2/3, -y+1/3, -z+1/3'
'y+2/3, -x+y+1/3, -z+1/3'
'x-y+2/3, x+1/3, -z+1/3'
'-x+y+2/3, y+1/3, z-1/6'
'x+2/3, x-y+1/3, z-1/6'
'-y+2/3, -x+1/3, z-1/6'
'-x+1/3, -y+2/3, -z+2/3'
'y+1/3, -x+y+2/3, -z+2/3'
'x-y+1/3, x+2/3, -z+2/3'
'-x+y+1/3, y+2/3, z+1/6'
'x+1/3, x-y+2/3, z+1/6'
'-y+1/3, -x+2/3, z+1/6'

loop_
_atom_site_label
_atom_site_type_symbol
_atom_site_fract_x
_atom_site_fract_y
_atom_site_fract_z
_atom_site_U_iso_or_equiv
_atom_site_adp_type
_atom_site_occupancy
_atom_site_symmetry_multiplicity
_atom_site_calc_flag
_atom_site_refinement_flags
I1 I 1.0000 1.0000 0.5000 0.0174(3) Uani 1 6 d S
I2 I 0.84457(4) 0.79708(4) 0.572079(10) 0.0244(2) Uani 1 1 d .
Cu1 Cu 0.87668(10) 0.97108(10) 0.54788(3) 0.0275(3) Uani 1 1 d .
C6 C 0.5446(6) 0.8214(6) 0.52368(18) 0.0215(16) Uani 1 1 d .
N1 N 0.7340(6) 0.9397(6) 0.53063(15) 0.0269(15) Uani 1 1 d .
C7 C 0.6414(6) 0.8512(6) 0.53677(15) 0.0190(15) Uani 1 1 d .
H7 H 0.6416 0.8062 0.5509 0.023 Uiso 1 1 calc R
C5 C 0.5440(8) 0.8859(8) 0.5031(2) 0.039(2) Uani 1 1 d .
H5 H 0.4802 0.8665 0.4931 0.046 Uiso 1 1 calc R
C3 C 0.7322(8) 1.0050(8) 0.5110(2) 0.039(2) Uani 1 1 d .
H3 H 0.7966 1.0695 0.5067 0.047 Uiso 1 1 calc R
P1 P 0.3333 0.6667 0.51769(7) 0.0181(6) Uani 1 3 d S
O1 O 0.3333 0.6667 0.4878(2) 0.026(2) Uani 1 3 d S
N2 N 0.4544(5) 0.7241(5) 0.53126(13) 0.0202(13) Uani 1 1 d .
H2 H 0.4635 0.6895 0.5448 0.024 Uiso 1 1 calc R
C4 C 0.6394(8) 0.9803(9) 0.4972(3) 0.048(3) Uani 1 1 d .
H4 H 0.6404 1.0278 0.4836 0.058 Uiso 1 1 calc R
K1 K 0.3333 0.6667 0.4373(2) 0.132(8) Uani 0.50 3 d SP

loop_
_atom_site_aniso_label
_atom_site_aniso_U_11
_atom_site_aniso_U_22
_atom_site_aniso_U_33
_atom_site_aniso_U_23
_atom_site_aniso_U_13
_atom_site_aniso_U_12
I1 0.0144(4) 0.0144(4) 0.0232(5) 0.000 0.000 0.00722(18)
I2 0.0206(3) 0.0198(3) 0.0308(3) 0.00072(18) 0.00334(19) 0.0086(2)
Cu1 0.0156(6) 0.0200(6) 0.0425(7) -0.0012(5) -0.0020(5) 0.0057(5)
C6 0.011(4) 0.014(4) 0.038(4) 0.002(3) 0.005(3) 0.005(3)
N1 0.019(3) 0.024(4) 0.040(4) 0.003(3) 0.005(3) 0.012(3)
C7 0.014(4) 0.017(4) 0.027(4) 0.003(3) 0.006(3) 0.009(3)
C5 0.017(4) 0.029(5) 0.065(6) 0.019(5) 0.001(4) 0.008(4)
C3 0.020(4) 0.026(5) 0.064(6) 0.023(4) 0.008(4) 0.005(4)
P1 0.0139(9) 0.0139(9) 0.0264(16) 0.000 0.000 0.0070(5)
O1 0.027(3) 0.027(3) 0.026(5) 0.000 0.000 0.0133(17)
N2 0.012(3) 0.017(3) 0.031(3) 0.005(3) 0.000(3) 0.007(3)
C4 0.019(5) 0.038(6) 0.084(8) 0.030(6) 0.002(5) 0.012(4)
K1 0.179(12) 0.179(12) 0.040(6) 0.000 0.000 0.089(6)

loop_
_atom_type_symbol
_atom_type_description
_atom_type_scat_dispersion_real
_atom_type_scat_dispersion_imag
_atom_type_scat_source
C C 0.0181 0.0091 'International Tables Vol C Tables 4.2.6.8 and 6.1.1.4'
H H 0.0000 0.0000 'International Tables Vol C Tables 4.2.6.8 and 6.1.1.4'
Cu Cu -1.9646 0.5888 'International Tables Vol C Tables 4.2.6.8 and 6.1.1.4'
I I -0.3257 6.8362 'International Tables Vol C Tables 4.2.6.8 and 6.1.1.4'
N N 0.0311 0.0180 'International Tables Vol C Tables 4.2.6.8 and 6.1.1.4'
O O 0.0492 0.0322 'International Tables Vol C Tables 4.2.6.8 and 6.1.1.4'
P P 0.2955 0.4335 'International Tables Vol C Tables 4.2.6.8 and 6.1.1.4'
K K 0.3868 1.0657 'International Tables Vol C Tables 4.2.6.8 and 6.1.1.4'

loop_
_geom_angle_atom_site_label_1
_geom_angle_atom_site_label_2
_geom_angle_atom_site_label_3
_geom_angle
_geom_angle_site_symmetry_1
_geom_angle_site_symmetry_3
Cu1 I1 Cu1 58.36(4) 3_675 2_765
Cu1 I1 Cu1 58.36(4) 3_675 .
Cu1 I1 Cu1 58.36(4) 2_765 .
Cu1 I1 Cu1 180.0 3_675 21_656
Cu1 I1 Cu1 121.64(4) 2_765 21_656
Cu1 I1 Cu1 121.64(4) . 21_656
Cu1 I1 Cu1 121.64(4) 3_675 19_776
Cu1 I1 Cu1 121.64(4) 2_765 19_776
Cu1 I1 Cu1 180.0 . 19_776
Cu1 I1 Cu1 58.36(4) 21_656 19_776
Cu1 I1 Cu1 121.64(4) 3_675 20_566
Cu1 I1 Cu1 180.00(3) 2_765 20_566
Cu1 I1 Cu1 121.64(4) . 20_566
Cu1 I1 Cu1 58.36(4) 21_656 20_566
Cu1 I1 Cu1 58.36(4) 19_776 20_566
Cu1 I2 Cu1 64.78(6) . 2_765
N1 Cu1 I2 107.6(2) . .
N1 Cu1 I2 106.1(2) . 3_675
I2 Cu1 I2 123.68(6) . 3_675
N1 Cu1 Cu1 141.4(2) . 3_675
I2 Cu1 Cu1 110.26(5) . 3_675
I2 Cu1 Cu1 57.58(5) 3_675 3_675
N1 Cu1 Cu1 142.7(2) . 2_765
I2 Cu1 Cu1 57.63(5) . 2_765
I2 Cu1 Cu1 110.22(4) 3_675 2_765
Cu1 Cu1 Cu1 60.000(1) 3_675 2_765
N1 Cu1 I1 99.8(2) . .
I2 Cu1 I1 108.55(5) . .
I2 Cu1 I1 108.50(5) 3_675 .
Cu1 Cu1 I1 60.82(2) 3_675 .
Cu1 Cu1 I1 60.82(2) 2_765 .
C5 C6 C7 118.4(8) . .
C5 C6 N2 123.6(8) . .
C7 C6 N2 117.9(7) . .
C7 N1 C3 117.7(8) . .
C7 N1 Cu1 121.8(6) . .
C3 N1 Cu1 120.4(6) . .
N1 C7 C6 123.7(7) . .
C6 C5 C4 118.3(9) . .
N1 C3 C4 121.7(9) . .
O1 P1 N2 113.9(3) . 2_665
O1 P1 N2 113.9(3) . 3_565
N2 P1 N2 104.7(3) 2_665 3_565
O1 P1 N2 113.9(3) . .
N2 P1 N2 104.7(3) 2_665 .
N2 P1 N2 104.7(3) 3_565 .
P1 O1 K1 180.000(3) . .
C6 N2 P1 127.6(6) . .
C3 C4 C5 120.2(10) . .
K1 K1 O1 179.998(1) 10_565 .

loop_
_geom_bond_atom_site_label_1
_geom_bond_atom_site_label_2
_geom_bond_distance
_geom_bond_site_symmetry_2
I1 Cu1 2.8501(13) 3_675
I1 Cu1 2.8501(13) 2_765
I1 Cu1 2.8501(13) .
I1 Cu1 2.8502(13) 21_656
I1 Cu1 2.8501(13) 19_776
I1 Cu1 2.8502(13) 20_566
I2 Cu1 2.5933(14) .
I2 Cu1 2.5948(14) 2_765
Cu1 N1 2.049(8) .
Cu1 I2 2.5947(14) 3_675
Cu1 Cu1 2.779(2) 3_675
Cu1 Cu1 2.779(2) 2_765
C6 C5 1.376(13) .
C6 C7 1.391(11) .
C6 N2 1.400(10) .
N1 C7 1.336(11) .
N1 C3 1.356(12) .
C5 C4 1.394(14) .
C3 C4 1.374(15) .
P1 O1 1.473(10) .
P1 N2 1.648(7) 2_665
P1 N2 1.648(7) 3_565
P1 N2 1.648(7) .
O1 K1 2.484(16) .
K1 K1 2.03(2) 10_565
